data_4003958
loop_
_publ_author_name
'Hu, Yilei'
'Jiang, Xingxing'
'Wu, Chao'
'Huang, Zhipeng'
'Lin, Zheshuai'
'Humphrey, Mark G.'
'Zhang, Chi'

_publ_section_title
;
 A2MoO2F3(IO2F2) (A = Rb, Cs): Strong Nonlinear Optical Responses and
 Enlarged Band Gaps through Fluorine Incorporation
;
_journal_name_full 'Chemistry of Materials'
_journal_paper_doi 10.1021/acs.chemmater.1c01434
_journal_year 2021
_chemical_formula_sum 'F5 I Mo O4 Rb2'
_chemical_formula_weight 552.78
_space_group_crystal_system orthorhombic
_space_group_IT_number 36
_space_group_name_Hall 'C 2c -2'
_space_group_name_H-M_alt 'C m c 21'
_atom_sites_solution_hydrogens none
_audit_creation_method SHELXL-2017/1
_cell_angle_alpha 90
_cell_angle_beta 90
_cell_angle_gamma 90
_cell_formula_units_Z 4
_cell_length_a 11.8060(13)
_cell_length_b 10.1279(13)
_cell_length_c 7.6661(8)
_cell_measurement_reflns_used 1778
_cell_measurement_temperature 289(2)
_cell_measurement_theta_max 30.0410
_cell_measurement_theta_min 2.6498
_cell_volume 916.64(18)
_computing_structure_refinement 'SHELXL-2017/1 (Sheldrick, 2017)'
_diffrn_ambient_temperature 289(2)
_diffrn_measured_fraction_theta_full 0.989
_diffrn_measured_fraction_theta_max 0.989
_diffrn_measurement_device_type 'CCD area detector'
_diffrn_measurement_method 'phi and omega scans'
_diffrn_radiation_type MoK\a
_diffrn_radiation_wavelength 0.71073
_diffrn_reflns_av_R_equivalents 0.0297
_diffrn_reflns_av_unetI/netI 0.0449
_diffrn_reflns_Laue_measured_fraction_full 0.989
_diffrn_reflns_Laue_measured_fraction_max 0.989
_diffrn_reflns_limit_h_max 14
_diffrn_reflns_limit_h_min -16
_diffrn_reflns_limit_k_max 14
_diffrn_reflns_limit_k_min -14
_diffrn_reflns_limit_l_max 9
_diffrn_reflns_limit_l_min -10
_diffrn_reflns_number 2884
_diffrn_reflns_point_group_measured_fraction_full 0.990
_diffrn_reflns_point_group_measured_fraction_max 0.990
_diffrn_reflns_theta_full 25.242
_diffrn_reflns_theta_max 30.040
_diffrn_reflns_theta_min 2.650
_diffrn_source 'sealed tube'
_exptl_absorpt_coefficient_mu 15.412
_exptl_crystal_colour colorless
_exptl_crystal_density_diffrn 4.006
_exptl_crystal_description stable
_exptl_crystal_F_000 984
_refine_diff_density_max 1.633
_refine_diff_density_min -2.439
_refine_diff_density_rms 0.404
_refine_ls_abs_structure_details
;
 Refined as an inversion twin.
;
_refine_ls_abs_structure_Flack 0.48(6)
_refine_ls_extinction_method none
_refine_ls_goodness_of_fit_ref 1.175
_refine_ls_hydrogen_treatment none
_refine_ls_matrix_type full
_refine_ls_number_parameters 74
_refine_ls_number_reflns 1343
_refine_ls_number_restraints 13
_refine_ls_restrained_S_all 1.181
_refine_ls_R_factor_all 0.0818
_refine_ls_R_factor_gt 0.0696
_refine_ls_shift/su_max 0.000
_refine_ls_shift/su_mean 0.000
_refine_ls_structure_factor_coef Fsqd
_refine_ls_weighting_details 'w=1/[\s^2^(Fo^2^)+94.5981P] where P=(Fo^2^+2Fc^2^)/3'
_refine_ls_weighting_scheme calc
_refine_ls_wR_factor_gt 0.1516
_refine_ls_wR_factor_ref 0.1578
_reflns_Friedel_coverage 0.871
_reflns_Friedel_fraction_full 0.990
_reflns_Friedel_fraction_max 0.991
_reflns_number_gt 1197
_reflns_number_total 1343
_reflns_threshold_expression 'I > 2\s(I)'
_cod_data_source_file cm1c01434_si_002.cif
_cod_data_source_block 2
_cod_database_code 4003958
_shelx_shelxl_version_number 2017/1
_shelx_space_group_comment
;
The symmetry employed for this shelxl refinement is uniquely defined
by the following loop, which should always be used as a source of
symmetry information in preference to the above space-group names.
They are only intended as comments.
;

loop_
_space_group_symop_operation_xyz
'x, y, z'
'-x, -y, z+1/2'
'-x, y, z'
'x, -y, z+1/2'
'x+1/2, y+1/2, z'
'-x+1/2, -y+1/2, z+1/2'
'-x+1/2, y+1/2, z'
'x+1/2, -y+1/2, z+1/2'

loop_
_atom_site_label
_atom_site_type_symbol
_atom_site_fract_x
_atom_site_fract_y
_atom_site_fract_z
_atom_site_U_iso_or_equiv
_atom_site_adp_type
_atom_site_occupancy
_atom_site_site_symmetry_order
_atom_site_calc_flag
_atom_site_refinement_flags_posn
_atom_site_refinement_flags_adp
_atom_site_refinement_flags_occupancy
_atom_site_disorder_assembly
_atom_site_disorder_group
I1A I 0.000000 -0.4748(4) 0.0237(3) 0.0204(5) Uani 0.8 2 d S T P . .
I1B I 0.000000 -0.5222(15) 0.0546(17) 0.022(3) Uani 0.2 2 d S TU P . .
Mo1 Mo 0.000000 -0.1573(3) 0.2947(5) 0.0240(6) Uani 1 2 d S T P . .
F1 F -0.1674(14) -0.481(2) 0.021(5) 0.071(5) Uani 1 1 d . U . . .
F2 F -0.1109(19) -0.215(3) 0.462(2) 0.083(9) Uani 1 1 d . . . . .
O1 O 0.000000 -0.378(2) 0.224(3) 0.034(7) Uani 1 2 d S T P . .
O2 O 0.000000 -0.345(4) -0.141(4) 0.053(9) Uani 1 2 d S T P . .
O3 O 0.118(3) -0.152(3) 0.145(4) 0.085(12) Uani 1 1 d . . . . .
F3 F 0.000000 -0.006(3) 0.359(4) 0.069(9) Uani 1 2 d S T P . .
Rb1 Rb 0.30275(19) -0.3325(3) 0.2923(5) 0.0396(7) Uani 1 1 d . . . . .

loop_
_atom_site_aniso_label
_atom_site_aniso_U_11
_atom_site_aniso_U_22
_atom_site_aniso_U_33
_atom_site_aniso_U_23
_atom_site_aniso_U_13
_atom_site_aniso_U_12
I1A 0.0284(13) 0.0192(13) 0.0136(10) -0.0014(13) 0.000 0.000
I1B 0.023(3) 0.022(3) 0.022(3) -0.0012(14) 0.000 0.000
Mo1 0.0324(12) 0.0204(12) 0.0192(11) -0.0007(12) 0.000 0.000
F1 0.039(7) 0.102(11) 0.070(9) -0.014(11) 0.012(11) -0.018(9)
F2 0.023(10) 0.19(3) 0.035(9) -0.015(14) 0.003(7) -0.014(14)
O1 0.07(2) 0.010(10) 0.023(11) -0.001(9) 0.000 0.000
O2 0.09(3) 0.050(19) 0.017(11) -0.009(13) 0.000 0.000
O3 0.09(3) 0.11(3) 0.055(14) 0.044(17) 0.052(17) 0.028(19)
F3 0.10(2) 0.046(17) 0.065(19) 0.010(14) 0.000 0.000
Rb1 0.0261(9) 0.0669(17) 0.0259(10) 0.0014(14) -0.0039(13) 0.0031(11)

loop_
_atom_type_symbol
_atom_type_description
_atom_type_scat_dispersion_real
_atom_type_scat_dispersion_imag
_atom_type_scat_source
F F 0.0171 0.0103 'International Tables Vol C Tables 4.2.6.8 and 6.1.1.4'
I I -0.4742 1.8119 'International Tables Vol C Tables 4.2.6.8 and 6.1.1.4'
Mo Mo -1.6832 0.6857 'International Tables Vol C Tables 4.2.6.8 and 6.1.1.4'
O O 0.0106 0.0060 'International Tables Vol C Tables 4.2.6.8 and 6.1.1.4'
Rb Rb -0.9393 2.9676 'International Tables Vol C Tables 4.2.6.8 and 6.1.1.4'

loop_
_geom_angle_atom_site_label_1
_geom_angle_atom_site_label_2
_geom_angle_atom_site_label_3
_geom_angle
_geom_angle_site_symmetry_1
_geom_angle_site_symmetry_3
_geom_angle_publ_flag
I1B I1A O1 96.3(15) . . ?
I1B I1A O2 162.5(17) . . ?
O1 I1A O2 101.2(13) . . ?
I1B I1A F1 88.5(9) . 3 ?
O1 I1A F1 91.5(11) . 3 ?
O2 I1A F1 91.0(10) . 3 ?
I1B I1A F1 88.5(9) . . ?
O1 I1A F1 91.5(11) . . ?
O2 I1A F1 91.0(10) . . ?
F1 I1A F1 176.1(16) 3 . ?
I1B I1A Rb1 146.82(13) . 6_544 ?
O1 I1A Rb1 87.6(7) . 6_544 ?
O2 I1A Rb1 35.6(3) . 6_544 ?
F1 I1A Rb1 58.4(9) 3 6_544 ?
F1 I1A Rb1 124.4(9) . 6_544 ?
I1B I1A Rb1 146.82(14) . 8_444 ?
O1 I1A Rb1 87.6(7) . 8_444 ?
O2 I1A Rb1 35.6(3) . 8_444 ?
F1 I1A Rb1 124.4(9) 3 8_444 ?
F1 I1A Rb1 58.4(9) . 8_444 ?
Rb1 I1A Rb1 66.06(9) 6_544 8_444 ?
I1A I1B O1 67.9(14) . . ?
I1A I1B F1 76.2(10) . 3 ?
O1 I1B F1 86.0(11) . 3 ?
I1A I1B F1 76.2(10) . . ?
O1 I1B F1 86.0(11) . . ?
F1 I1B F1 152(2) 3 . ?
I1A I1B O2 13.6(13) . . ?
O1 I1B O2 81.5(12) . . ?
F1 I1B O2 76.3(11) 3 . ?
F1 I1B O2 76.3(11) . . ?
F3 Mo1 O3 99.5(14) . 3 ?
F3 Mo1 O3 99.5(14) . . ?
O3 Mo1 O3 101(3) 3 . ?
F3 Mo1 F2 95.1(13) . . ?
O3 Mo1 F2 84.8(11) 3 . ?
O3 Mo1 F2 163.3(14) . . ?
F3 Mo1 F2 95.1(13) . 3 ?
O3 Mo1 F2 163.3(14) 3 3 ?
O3 Mo1 F2 84.8(11) . 3 ?
F2 Mo1 F2 85.9(15) . 3 ?
F3 Mo1 O1 176.0(14) . . ?
O3 Mo1 O1 83.0(12) 3 . ?
O3 Mo1 O1 83.0(12) . . ?
F2 Mo1 O1 82.0(11) . . ?
F2 Mo1 O1 82.0(11) 3 . ?
F3 Mo1 Rb1 115.14(18) . . ?
O3 Mo1 Rb1 134.4(14) 3 . ?
O3 Mo1 Rb1 47.2(10) . . ?
F2 Mo1 Rb1 118.5(9) . . ?
F2 Mo1 Rb1 42.0(6) 3 . ?
O1 Mo1 Rb1 64.34(9) . . ?
F3 Mo1 Rb1 115.14(18) . 3 ?
O3 Mo1 Rb1 47.2(10) 3 3 ?
O3 Mo1 Rb1 134.4(14) . 3 ?
F2 Mo1 Rb1 42.0(6) . 3 ?
F2 Mo1 Rb1 118.5(9) 3 3 ?
O1 Mo1 Rb1 64.34(9) . 3 ?
Rb1 Mo1 Rb1 127.21(11) . 3 ?
F3 Mo1 Rb1 39.1(5) . 7 ?
O3 Mo1 Rb1 114.7(9) 3 7 ?
O3 Mo1 Rb1 61.9(13) . 7 ?
F2 Mo1 Rb1 130.2(9) . 7 ?
F2 Mo1 Rb1 81.9(10) 3 7 ?
O1 Mo1 Rb1 142.4(2) . 7 ?
Rb1 Mo1 Rb1 81.10(2) . 7 ?
Rb1 Mo1 Rb1 151.68(9) 3 7 ?
F3 Mo1 Rb1 39.1(5) . 5_455 ?
O3 Mo1 Rb1 61.9(13) 3 5_455 ?
O3 Mo1 Rb1 114.7(9) . 5_455 ?
F2 Mo1 Rb1 81.9(10) . 5_455 ?
F2 Mo1 Rb1 130.2(9) 3 5_455 ?
O1 Mo1 Rb1 142.4(2) . 5_455 ?
Rb1 Mo1 Rb1 151.68(9) . 5_455 ?
Rb1 Mo1 Rb1 81.10(2) 3 5_455 ?
Rb1 Mo1 Rb1 70.58(8) 7 5_455 ?
I1A F1 I1B 15.2(4) . . ?
I1A F1 Rb1 120.4(15) . 3 ?
I1B F1 Rb1 121.9(16) . 3 ?
I1A F1 Rb1 123.5(14) . 2_544 ?
I1B F1 Rb1 117.2(13) . 2_544 ?
Rb1 F1 Rb1 115.4(5) 3 2_544 ?
Mo1 F2 Rb1 143.7(13) . 8_445 ?
Mo1 F2 Rb1 111.3(8) . 3 ?
Rb1 F2 Rb1 101.2(7) 8_445 3 ?
I1A O1 I1B 15.8(4) . . ?
I1A O1 Mo1 136.2(13) . . ?
I1B O1 Mo1 152.0(14) . . ?
I1A O2 I1B 4.0(4) . . ?
I1A O2 Rb1 123.6(6) . 6_544 ?
I1B O2 Rb1 124.9(6) . 6_544 ?
I1A O2 Rb1 123.6(6) . 8_444 ?
I1B O2 Rb1 124.9(6) . 8_444 ?
Rb1 O2 Rb1 102.5(12) 6_544 8_444 ?
Mo1 O3 Rb1 148(2) . 6_544 ?
Mo1 O3 Rb1 107.2(11) . . ?
Rb1 O3 Rb1 94.7(9) 6_544 . ?
Mo1 O3 Rb1 91.6(13) . 7 ?
Rb1 O3 Rb1 105.3(8) 6_544 7 ?
Rb1 O3 Rb1 103.7(13) . 7 ?
Mo1 F3 Rb1 120.9(9) . 7 ?
Mo1 F3 Rb1 120.9(9) . 5_455 ?
Rb1 F3 Rb1 103.7(10) 7 5_455 ?
F2 Rb1 O3 138.6(8) 8_544 6_545 ?
F2 Rb1 F2 129.2(5) 8_544 3 ?
O3 Rb1 F2 81.7(8) 6_545 3 ?
F2 Rb1 F3 88.3(8) 8_544 5_545 ?
O3 Rb1 F3 63.1(9) 6_545 5_545 ?
F2 Rb1 F3 142.1(8) 3 5_545 ?
F2 Rb1 O2 76.4(8) 8_544 6_545 ?
O3 Rb1 O2 67.4(10) 6_545 6_545 ?
F2 Rb1 O2 106.8(8) 3 6_545 ?
F3 Rb1 O2 73.4(7) 5_545 6_545 ?
F2 Rb1 F1 69.7(9) 8_544 3 ?
O3 Rb1 F1 142.6(10) 6_545 3 ?
F2 Rb1 F1 95.7(7) 3 3 ?
F3 Rb1 F1 103.8(7) 5_545 3 ?
O2 Rb1 F1 146.1(8) 6_545 3 ?
F2 Rb1 F1 146.2(10) 8_544 2_545 ?
O3 Rb1 F1 66.0(11) 6_545 2_545 ?
F2 Rb1 F1 65.2(8) 3 2_545 ?
F3 Rb1 F1 86.9(6) 5_545 2_545 ?
O2 Rb1 F1 133.3(8) 6_545 2_545 ?
F1 Rb1 F1 79.0(3) 3 2_545 ?
F2 Rb1 O3 79.7(6) 8_544 . ?
O3 Rb1 O3 128.0(9) 6_545 . ?
F2 Rb1 O3 50.0(6) 3 . ?
F3 Rb1 O3 167.9(8) 5_545 . ?
O2 Rb1 O3 105.1(9) 6_545 . ?
F1 Rb1 O3 70.5(9) 3 . ?
F1 Rb1 O3 102.1(7) 2_545 . ?
F2 Rb1 O3 76.7(9) 8_544 7_545 ?
O3 Rb1 O3 99.4(7) 6_545 7_545 ?
F2 Rb1 O3 136.9(10) 3 7_545 ?
F3 Rb1 O3 46.1(8) 5_545 7_545 ?
O2 Rb1 O3 113.3(8) 6_545 7_545 ?
F1 Rb1 O3 57.8(6) 3 7_545 ?
F1 Rb1 O3 76.0(8) 2_545 7_545 ?
O3 Rb1 O3 127.8(9) . 7_545 ?
F2 Rb1 Mo1 104.8(5) 8_544 . ?
O3 Rb1 Mo1 108.3(8) 6_545 . ?
F2 Rb1 Mo1 26.7(4) 3 . ?
F3 Rb1 Mo1 165.4(5) 5_545 . ?
O2 Rb1 Mo1 115.5(6) 6_545 . ?
F1 Rb1 Mo1 75.6(4) 3 . ?
F1 Rb1 Mo1 78.6(4) 2_545 . ?
O3 Rb1 Mo1 25.6(4) . . ?
O3 Rb1 Mo1 130.0(6) 7_545 . ?
F2 Rb1 Mo1 86.2(6) 8_544 5_545 ?
O3 Rb1 Mo1 76.2(6) 6_545 5_545 ?
F2 Rb1 Mo1 142.4(6) 3 5_545 ?
F3 Rb1 Mo1 20.0(6) 5_545 5_545 ?
O2 Rb1 Mo1 92.3(6) 6_545 5_545 ?
F1 Rb1 Mo1 84.4(4) 3 5_545 ?
F1 Rb1 Mo1 78.1(4) 2_545 5_545 ?
O3 Rb1 Mo1 154.2(7) . 5_545 ?
O3 Rb1 Mo1 26.6(4) 7_545 5_545 ?
Mo1 Rb1 Mo1 151.68(9) . 5_545 ?
F2 Rb1 I1A 93.0(7) 8_544 6_545 ?
O3 Rb1 I1A 58.0(8) 6_545 6_545 ?
F2 Rb1 I1A 86.6(6) 3 6_545 ?
F3 Rb1 I1A 86.1(6) 5_545 6_545 ?
O2 Rb1 I1A 20.8(5) 6_545 6_545 ?
F1 Rb1 I1A 159.5(6) 3 6_545 ?
F1 Rb1 I1A 120.0(6) 2_545 6_545 ?
O3 Rb1 I1A 96.2(8) . 6_545 ?
O3 Rb1 I1A 130.6(6) 7_545 6_545 ?
Mo1 Rb1 I1A 99.36(8) . 6_545 ?
Mo1 Rb1 I1A 106.12(7) 5_545 6_545 ?

loop_
_geom_bond_atom_site_label_1
_geom_bond_atom_site_label_2
_geom_bond_distance
_geom_bond_site_symmetry_2
_geom_bond_publ_flag
I1A I1B 0.535(13) . ?
I1A O1 1.82(2) . ?
I1A O2 1.82(4) . ?
I1A F1 1.978(16) 3 ?
I1A F1 1.978(16) . ?
I1A Rb1 4.272(4) 6_544 ?
I1A Rb1 4.272(4) 8_444 ?
I1B O1 1.95(3) . ?
I1B F1 2.036(19) 3 ?
I1B F1 2.036(19) . ?
I1B O2 2.34(4) . ?
Mo1 F3 1.61(3) . ?
Mo1 O3 1.80(3) 3 ?
Mo1 O3 1.80(3) . ?
Mo1 F2 1.92(2) . ?
Mo1 F2 1.92(2) 3 ?
Mo1 O1 2.30(2) . ?
Mo1 Rb1 3.990(3) . ?
Mo1 Rb1 3.990(3) 3 ?
Mo1 Rb1 4.031(3) 7 ?
Mo1 Rb1 4.031(3) 5_455 ?
F1 Rb1 3.02(3) 3 ?
F1 Rb1 3.03(3) 2_544 ?
F2 Rb1 2.78(2) 8_445 ?
F2 Rb1 2.87(2) 3 ?
O2 Rb1 2.99(2) 6_544 ?
O2 Rb1 2.99(2) 8_444 ?
O3 Rb1 2.86(3) 6_544 ?
O3 Rb1 3.07(3) . ?
O3 Rb1 3.56(4) 7 ?
F3 Rb1 2.96(2) 7 ?
F3 Rb1 2.96(2) 5_455 ?
